data_7248815
loop_
_publ_author_name
'Delegkou, Maria-Ioanna'
'Panagiotou, Nikos'
'Papatriantafyllopoulou, Constantina'
'Tasiopoulos, Anastasios'
'Papaioannou, Dionissios'
'Perlepes, Spyros P.'
'Nastopoulos, Vassilios'

_publ_section_title
;
 Solvatomorphism with polar protic/aprotic and non-polar solvents in a
 series of complexes derived from the
 5-phenylimidazole/tetrafluoroborate/copper(ii) reaction system
;
_journal_issue 26
_journal_name_full CrystEngComm
_journal_page_first 3574
_journal_page_last 3592
_journal_paper_doi 10.1039/D4CE00304G
_journal_volume 26
_journal_year 2024
_chemical_formula_moiety 'C38 H38 Cu F4 N8 O4 Si2, 0.8(C H3 N O2)'
_chemical_formula_sum 'C38.8 H40.4 Cu F4 N8.8 O5.6 Si2'
_chemical_formula_weight 915.32
_space_group_crystal_system monoclinic
_space_group_IT_number 13
_space_group_name_Hall '-P 2yac'
_space_group_name_H-M_alt 'P 1 2/n 1'
_atom_sites_solution_hydrogens mixed
_atom_sites_solution_primary direct
_atom_sites_solution_secondary difmap
_audit_creation_method SHELXL-2019/3
_audit_update_record
;
2024-03-21 deposited with the CCDC.	2024-06-02 downloaded from the CCDC.
;
_cell_angle_alpha 90
_cell_angle_beta 96.253(3)
_cell_angle_gamma 90
_cell_formula_units_Z 4
_cell_length_a 17.5681(7)
_cell_length_b 9.8878(3)
_cell_length_c 24.2057(9)
_cell_measurement_reflns_used 8581
_cell_measurement_temperature 100(2)
_cell_measurement_theta_max 28.5360
_cell_measurement_theta_min 3.1050
_cell_volume 4179.8(3)
_computing_cell_refinement 'CrysAlisPro 1.171.38.43 (Rigaku OD, 2015)'
_computing_data_collection 'CrysAlisPro 1.171.38.43 (Rigaku OD, 2015)'
_computing_data_reduction 'CrysAlisPro 1.171.38.43 (Rigaku OD, 2015)'
_computing_molecular_graphics 'PLATON v.270519 (Spek, 2009); MERCURY v.2020.3.0 (Macrae et al. 2020)'
_computing_publication_material 'WINGX v.2018.3 (Farrugia, 2012); OLEX2 v.1.3.0 (Dolomanov et al., 2009)'
_computing_structure_refinement 'SHELXL-2019/3 (Sheldrick, 2019)'
_computing_structure_solution 'SIR92 (Altomare et al., 1994); SHELXT-2018/2 (Sheldrick, 2018)'
_diffrn_ambient_temperature 100(2)
_diffrn_detector_area_resol_mean 10.4223
_diffrn_measured_fraction_theta_full 0.998
_diffrn_measured_fraction_theta_max 0.998
_diffrn_measurement_device_type 'Oxford Diffraction SuperNova with Atlas CCD detector'
_diffrn_measurement_method '\w scans'
_diffrn_radiation_type MoK\a
_diffrn_radiation_wavelength 0.71073
_diffrn_reflns_av_R_equivalents 0.0536
_diffrn_reflns_av_unetI/netI 0.0418
_diffrn_reflns_Laue_measured_fraction_full 0.998
_diffrn_reflns_Laue_measured_fraction_max 0.998
_diffrn_reflns_limit_h_max 20
_diffrn_reflns_limit_h_min -21
_diffrn_reflns_limit_k_max 11
_diffrn_reflns_limit_k_min -11
_diffrn_reflns_limit_l_max 29
_diffrn_reflns_limit_l_min -29
_diffrn_reflns_number 37126
_diffrn_reflns_point_group_measured_fraction_full 0.998
_diffrn_reflns_point_group_measured_fraction_max 0.998
_diffrn_reflns_theta_full 25.242
_diffrn_reflns_theta_max 25.500
_diffrn_reflns_theta_min 2.908
_diffrn_source 'SuperNova (Mo) X-ray Source'
_exptl_absorpt_coefficient_mu 0.654
_exptl_absorpt_correction_T_max 1.0000
_exptl_absorpt_correction_T_min 0.5020
_exptl_absorpt_correction_type multi-scan
_exptl_absorpt_process_details
;
CrysAlisPro 1.171.38.43 (Rigaku Oxford Diffraction, 2015)
Empirical absorption correction using spherical harmonics,
 implemented in SCALE3 ABSPACK scaling algorithm.
;
_exptl_crystal_colour violet
_exptl_crystal_density_diffrn 1.455
_exptl_crystal_density_method 'not measured'
_exptl_crystal_description plate
_exptl_crystal_F_000 1890
_exptl_crystal_recrystallization_method 'Re-crystallisation from solvent: Nitromethane'
_exptl_crystal_size_max 0.30
_exptl_crystal_size_mid 0.10
_exptl_crystal_size_min 0.08
_refine_diff_density_max 1.057
_refine_diff_density_min -0.693
_refine_diff_density_rms 0.089
_refine_ls_extinction_method none
_refine_ls_goodness_of_fit_ref 1.061
_refine_ls_hydrogen_treatment mixed
_refine_ls_matrix_type full
_refine_ls_number_parameters 602
_refine_ls_number_reflns 7759
_refine_ls_number_restraints 55
_refine_ls_restrained_S_all 1.077
_refine_ls_R_factor_all 0.0778
_refine_ls_R_factor_gt 0.0610
_refine_ls_shift/su_max 0.001
_refine_ls_shift/su_mean 0.000
_refine_ls_structure_factor_coef Fsqd
_refine_ls_weighting_details 'w=1/[\s^2^(Fo^2^)+(0.0709P)^2^+11.3671P] where P=(Fo^2^+2Fc^2^)/3'
_refine_ls_weighting_scheme calc
_refine_ls_wR_factor_gt 0.1546
_refine_ls_wR_factor_ref 0.1676
_reflns_Friedel_coverage 0.000
_reflns_number_gt 6225
_reflns_number_total 7759
_reflns_threshold_expression 'I > 2\s(I)'
_cod_data_source_file d4ce00304g2.cif
_cod_data_source_block 19
_cod_depositor_comments 'Adding full bibliography for 7248805--7248823.cif.'
_cod_original_sg_symbol_H-M 'P 2/n'
_cod_original_formula_sum 'C38.80 H40.40 Cu F4 N8.80 O5.60 Si2'
_cod_database_code 7248815
_shelx_shelxl_version_number 2019/3
_shelx_space_group_comment
;
The symmetry employed for this shelxl refinement is uniquely defined
by the following loop, which should always be used as a source of
symmetry information in preference to the above space-group names.
They are only intended as comments.
;
_shelx_estimated_absorpt_t_min 0.828
_shelx_estimated_absorpt_t_max 0.950

loop_
_space_group_symop_operation_xyz
'x, y, z'
'-x+1/2, y, -z+1/2'
'-x, -y, -z'
'x-1/2, -y, z-1/2'

loop_
_atom_site_label
_atom_site_type_symbol
_atom_site_fract_x
_atom_site_fract_y
_atom_site_fract_z
_atom_site_U_iso_or_equiv
_atom_site_adp_type
_atom_site_occupancy
_atom_site_site_symmetry_order
_atom_site_calc_flag
_atom_site_refinement_flags_posn
_atom_site_refinement_flags_adp
_atom_site_refinement_flags_occupancy
_atom_site_disorder_assembly
_atom_site_disorder_group
Cu Cu 0.99510(3) 0.25574(4) 0.74241(2) 0.02205(15) Uani 1 1 d . . . . .
N1A N 0.8393(2) 0.3804(3) 0.84971(15) 0.0295(8) Uani 1 1 d D . . . .
H1A H 0.7950(16) 0.411(5) 0.855(2) 0.044 Uiso 1 1 d D U . . .
N1B N 1.16087(19) 0.1135(3) 0.64839(13) 0.0247(7) Uani 1 1 d D . . . .
H1B H 1.2067(14) 0.083(5) 0.6470(18) 0.037 Uiso 1 1 d D U . . .
N1C N 0.88007(18) -0.0998(3) 0.69746(13) 0.0237(7) Uani 1 1 d D . . . .
H1C H 0.887(3) -0.184(2) 0.6907(18) 0.036 Uiso 1 1 d D U . . .
N1D N 1.12036(18) 0.6044(3) 0.77792(13) 0.0219(7) Uani 1 1 d D . . . .
H1D H 1.123(2) 0.691(2) 0.7769(17) 0.033 Uiso 1 1 d D U . . .
N3A N 0.93173(18) 0.3126(3) 0.80236(13) 0.0242(7) Uani 1 1 d . . . . .
N3B N 1.06246(18) 0.1953(3) 0.68583(13) 0.0246(7) Uani 1 1 d . . . . .
N3C N 0.92021(18) 0.1078(3) 0.71616(12) 0.0223(7) Uani 1 1 d . . . . .
N3D N 1.07076(18) 0.4011(3) 0.76900(12) 0.0229(7) Uani 1 1 d . . . . .
C2A C 0.8617(2) 0.3592(4) 0.79897(17) 0.0280(9) Uani 1 1 d . . . . .
H2A H 0.830541 0.375860 0.765050 0.034 Uiso 1 1 calc R U . . .
C2B C 1.1346(2) 0.1587(4) 0.69489(16) 0.0247(8) Uani 1 1 d . . . . .
H2B H 1.164434 0.163570 0.730014 0.030 Uiso 1 1 calc R U . . .
C2C C 0.9404(2) -0.0208(4) 0.71263(15) 0.0239(8) Uani 1 1 d . . . . .
H2C H 0.991463 -0.052869 0.719990 0.029 Uiso 1 1 calc R U . . .
C2D C 1.0601(2) 0.5308(4) 0.75730(16) 0.0244(8) Uani 1 1 d . . . . .
H2D H 1.015443 0.566914 0.736906 0.029 Uiso 1 1 calc R U . . .
C4A C 0.9563(2) 0.3041(4) 0.85876(16) 0.0281(9) Uani 1 1 d . . . . .
H4A H 1.005332 0.273771 0.874180 0.034 Uiso 1 1 calc R U . . .
C4B C 1.0418(2) 0.1740(4) 0.62954(15) 0.0251(8) Uani 1 1 d . . . . .
H4B H 0.992725 0.192456 0.610443 0.030 Uiso 1 1 calc R U . . .
C4C C 0.8412(2) 0.1086(4) 0.70207(15) 0.0243(8) Uani 1 1 d . . . . .
H4C H 0.809800 0.187086 0.700574 0.029 Uiso 1 1 calc R U . . .
C4D C 1.1427(2) 0.3928(4) 0.79910(14) 0.0222(8) Uani 1 1 d . . . . .
H4D H 1.166114 0.311797 0.813610 0.027 Uiso 1 1 calc R U . . .
C5A C 0.8991(2) 0.3460(4) 0.88866(16) 0.0288(9) Uani 1 1 d . . . . .
C5B C 1.1023(2) 0.1226(4) 0.60578(15) 0.0247(8) Uani 1 1 d . . . . .
C5C C 0.8155(2) -0.0193(4) 0.69077(15) 0.0234(8) Uani 1 1 d . . . . .
C5D C 1.1745(2) 0.5185(3) 0.80462(14) 0.0191(7) Uani 1 1 d . . . . .
C6A C 0.8950(3) 0.3550(5) 0.94895(19) 0.0446(12) Uani 1 1 d . . . . .
C6B C 1.1112(2) 0.0781(4) 0.54878(16) 0.0277(9) Uani 1 1 d . . . . .
C6C C 0.7384(2) -0.0743(4) 0.67590(17) 0.0295(9) Uani 1 1 d . . . . .
C6D C 1.2496(2) 0.5647(4) 0.83024(14) 0.0217(8) Uani 1 1 d . . . . .
C7A C 0.8295(3) 0.3796(6) 0.9720(2) 0.0574(15) Uani 1 1 d . . . . .
H7A H 0.783179 0.389768 0.948240 0.069 Uiso 1 1 calc R U . . .
C7B C 1.1648(3) -0.0202(4) 0.53926(18) 0.0369(10) Uani 1 1 d . . . . .
H7B H 1.196751 -0.057263 0.569718 0.044 Uiso 1 1 calc R U . . .
C7C C 0.7229(3) -0.2119(5) 0.6839(2) 0.0427(11) Uani 1 1 d . . . . .
H7C H 0.763273 -0.271800 0.696647 0.051 Uiso 1 1 calc R U . . .
C7D C 1.2737(2) 0.6987(4) 0.82547(16) 0.0253(8) Uani 1 1 d . . . . .
H7D H 1.240256 0.762976 0.806410 0.030 Uiso 1 1 calc R U . . .
C8A C 0.8275(4) 0.3905(6) 1.0284(2) 0.0695(19) Uani 1 1 d . . . . .
H8A H 0.779863 0.402871 1.042907 0.083 Uiso 1 1 calc R U . . .
C8B C 1.1722(3) -0.0649(5) 0.48549(19) 0.0448(12) Uani 1 1 d . . . . .
H8B H 1.209072 -0.131887 0.479197 0.054 Uiso 1 1 calc R U . . .
C8C C 0.6485(3) -0.2605(5) 0.6731(3) 0.0537(14) Uani 1 1 d . . . . .
H8C H 0.638884 -0.354101 0.677782 0.064 Uiso 1 1 calc R U . . .
C8D C 1.3463(2) 0.7383(4) 0.84847(17) 0.0300(9) Uani 1 1 d . . . . .
H8D H 1.362223 0.829443 0.845093 0.036 Uiso 1 1 calc R U . . .
C9A C 0.8922(6) 0.3838(8) 1.0632(3) 0.100(3) Uani 1 1 d . . . . .
H9A H 0.890192 0.390327 1.102177 0.120 Uiso 1 1 calc R U . . .
C9B C 1.1251(3) -0.0106(5) 0.44121(18) 0.0429(11) Uani 1 1 d . . . . .
H9B H 1.129674 -0.040668 0.404446 0.051 Uiso 1 1 calc R U . . .
C9C C 0.5889(3) -0.1759(5) 0.6558(2) 0.0521(14) Uani 1 1 d . . . . .
H9C H 0.538168 -0.209843 0.648923 0.063 Uiso 1 1 calc R U . . .
C9D C 1.3953(2) 0.6453(4) 0.87625(18) 0.0352(10) Uani 1 1 d . . . . .
H9D H 1.444928 0.672421 0.891805 0.042 Uiso 1 1 calc R U . . .
C10A C 0.9613(6) 0.3674(11) 1.0425(3) 0.115(3) Uani 1 1 d . . . . .
H10A H 1.007663 0.367960 1.066738 0.138 Uiso 1 1 calc R U . . .
C10B C 1.0719(3) 0.0865(5) 0.45035(18) 0.0448(12) Uani 1 1 d . . . . .
H10B H 1.039873 0.123144 0.419851 0.054 Uiso 1 1 calc R U . . .
C10C C 0.6039(3) -0.0408(5) 0.6487(2) 0.0427(12) Uani 1 1 d . . . . .
H10C H 0.563126 0.019068 0.636594 0.051 Uiso 1 1 calc R U . . .
C10D C 1.3719(3) 0.5132(4) 0.8813(2) 0.0411(11) Uani 1 1 d . . . . .
H10D H 1.405667 0.449402 0.900348 0.049 Uiso 1 1 calc R U . . .
C11A C 0.9627(5) 0.3498(10) 0.9853(2) 0.099(3) Uani 1 1 d . . . . .
H11A H 1.010085 0.334167 0.970846 0.119 Uiso 1 1 calc R U . . .
C11B C 1.0647(3) 0.1314(4) 0.50408(17) 0.0357(10) Uani 1 1 d . . . . .
H11B H 1.027829 0.198591 0.510106 0.043 Uiso 1 1 calc R U . . .
C11C C 0.6774(2) 0.0086(4) 0.65910(19) 0.0362(10) Uani 1 1 d . . . . .
H11C H 0.686261 0.102521 0.654500 0.043 Uiso 1 1 calc R U . . .
C11D C 1.2998(2) 0.4727(4) 0.85893(17) 0.0314(9) Uani 1 1 d . . . . .
H11D H 1.284148 0.381593 0.863085 0.038 Uiso 1 1 calc R U . . .
Si1 Si 1.11652(6) -0.01416(11) 0.81805(5) 0.0280(3) Uani 1 1 d . . . . .
O1 O 1.06215(16) 0.0926(3) 0.81091(11) 0.0288(6) Uani 1 1 d . . . . .
F1 F 1.10738(17) -0.1106(3) 0.77353(12) 0.0527(7) Uani 1 1 d . . . . .
F2 F 1.19279(18) 0.0357(3) 0.82753(16) 0.0685(9) Uani 1 1 d . . . . .
O2 O 1.1003(2) -0.0996(3) 0.86863(14) 0.0458(8) Uani 1 1 d . . . . .
C12 C 1.1067(4) -0.0332(6) 0.9230(2) 0.0650(16) Uani 1 1 d . . . . .
H12A H 1.158890 0.001051 0.932003 0.098 Uiso 1 1 calc R U . . .
H12B H 1.095038 -0.098483 0.951364 0.098 Uiso 1 1 calc R U . . .
H12C H 1.070360 0.042195 0.921996 0.098 Uiso 1 1 calc R U . . .
Si2 Si 0.87743(6) 0.50191(10) 0.65188(4) 0.0238(2) Uani 1 1 d D U . . .
O3 O 0.9300(2) 0.3989(3) 0.66986(14) 0.0465(8) Uani 1 1 d . U . . .
F3A F 0.9058(2) 0.6356(3) 0.6593(2) 0.0539(10) Uani 0.8 1 d D U P A 1
F4A F 0.8046(2) 0.4799(4) 0.6750(2) 0.0683(12) Uani 0.8 1 d D U P A 1
O4A O 0.8483(3) 0.4765(5) 0.58890(19) 0.0642(14) Uani 0.8 1 d D . P A 1
C13A C 0.9075(11) 0.490(2) 0.5509(6) 0.057(3) Uani 0.8 1 d D U P A 1
H13A H 0.923116 0.584607 0.549210 0.086 Uiso 0.8 1 calc R U P A 1
H13B H 0.886963 0.459107 0.513755 0.086 Uiso 0.8 1 calc R U P A 1
H13C H 0.951861 0.434238 0.564444 0.086 Uiso 0.8 1 calc R U P A 1
F3B F 0.8964(11) 0.6080(16) 0.6929(7) 0.073(4) Uani 0.2 1 d D U P A 2
F4B F 0.8012(6) 0.4943(15) 0.6294(6) 0.050(3) Uani 0.2 1 d D U P A 2
O4B O 0.9086(10) 0.557(2) 0.5968(5) 0.059(5) Uani 0.2 1 d D U P A 2
C13B C 0.892(6) 0.480(10) 0.545(2) 0.055(6) Uani 0.2 1 d D U P A 2
H13D H 0.913006 0.388759 0.549824 0.083 Uiso 0.2 1 calc R U P A 2
H13E H 0.915251 0.525880 0.514916 0.083 Uiso 0.2 1 calc R U P A 2
H13F H 0.836355 0.474873 0.535078 0.083 Uiso 0.2 1 calc R U P A 2
N2 N 0.7086(6) 0.7265(7) 0.4850(3) 0.077(2) Uani 0.8 1 d . U P . .
O5 O 0.7652(6) 0.6897(9) 0.4675(4) 0.165(4) Uani 0.8 1 d . U P . .
O6 O 0.6590(7) 0.7421(8) 0.4551(5) 0.173(5) Uani 0.8 1 d . U P . .
C14 C 0.7164(7) 0.7413(9) 0.5429(4) 0.097(3) Uani 0.8 1 d . . P . .
H14A H 0.684576 0.816752 0.553067 0.145 Uiso 0.8 1 calc R U P . .
H14B H 0.770140 0.759483 0.556216 0.145 Uiso 0.8 1 calc R U P . .
H14C H 0.700014 0.657833 0.560012 0.145 Uiso 0.8 1 calc R U P . .

loop_
_atom_site_aniso_label
_atom_site_aniso_U_11
_atom_site_aniso_U_22
_atom_site_aniso_U_33
_atom_site_aniso_U_23
_atom_site_aniso_U_13
_atom_site_aniso_U_12
Cu 0.0241(3) 0.0142(2) 0.0281(3) -0.00486(17) 0.00378(18) -0.00228(18)
N1A 0.0264(19) 0.0199(17) 0.044(2) -0.0063(14) 0.0109(15) 0.0014(14)
N1B 0.0260(18) 0.0209(16) 0.0276(16) -0.0016(13) 0.0053(14) 0.0000(14)
N1C 0.0252(18) 0.0124(15) 0.0332(17) -0.0017(13) 0.0011(13) 0.0027(13)
N1D 0.0260(18) 0.0120(14) 0.0280(16) 0.0006(12) 0.0035(13) -0.0012(13)
N3A 0.0235(18) 0.0177(15) 0.0311(17) -0.0042(13) 0.0019(13) -0.0017(13)
N3B 0.0267(18) 0.0173(15) 0.0299(17) -0.0036(13) 0.0035(13) -0.0027(13)
N3C 0.0242(17) 0.0171(15) 0.0252(16) -0.0018(12) 0.0011(13) 0.0016(12)
N3D 0.0263(18) 0.0166(15) 0.0258(16) -0.0019(12) 0.0035(13) -0.0018(13)
C2A 0.029(2) 0.0197(19) 0.035(2) -0.0080(16) 0.0035(17) -0.0025(16)
C2B 0.028(2) 0.0187(18) 0.0270(19) -0.0026(15) 0.0020(15) -0.0035(16)
C2C 0.023(2) 0.0179(18) 0.031(2) -0.0010(15) 0.0026(15) 0.0004(15)
C2D 0.025(2) 0.0158(18) 0.033(2) -0.0019(15) 0.0024(16) 0.0017(15)
C4A 0.029(2) 0.023(2) 0.033(2) 0.0004(16) 0.0037(16) 0.0024(17)
C4B 0.027(2) 0.0198(19) 0.029(2) 0.0002(15) 0.0024(16) -0.0002(16)
C4C 0.024(2) 0.0174(18) 0.031(2) -0.0033(15) 0.0025(16) 0.0034(15)
C4D 0.028(2) 0.0162(17) 0.0220(18) 0.0001(14) -0.0002(15) 0.0004(15)
C5A 0.030(2) 0.025(2) 0.033(2) 0.0005(16) 0.0083(17) 0.0030(17)
C5B 0.030(2) 0.0197(18) 0.0242(19) 0.0008(15) 0.0001(16) -0.0023(16)
C5C 0.024(2) 0.0193(18) 0.0264(19) -0.0067(15) 0.0023(15) 0.0012(15)
C5D 0.0233(19) 0.0167(17) 0.0183(17) -0.0006(13) 0.0061(14) 0.0025(14)
C6A 0.055(3) 0.042(3) 0.040(3) 0.009(2) 0.019(2) 0.018(2)
C6B 0.033(2) 0.024(2) 0.027(2) -0.0004(16) 0.0077(16) -0.0022(17)
C6C 0.028(2) 0.0211(19) 0.039(2) -0.0120(17) 0.0017(17) 0.0004(16)
C6D 0.028(2) 0.0181(18) 0.0198(17) -0.0036(14) 0.0048(15) 0.0008(15)
C7A 0.063(4) 0.062(3) 0.052(3) 0.005(3) 0.028(3) 0.026(3)
C7B 0.045(3) 0.036(2) 0.031(2) -0.0019(18) 0.0077(19) 0.003(2)
C7C 0.031(3) 0.029(2) 0.068(3) -0.009(2) 0.003(2) 0.0017(19)
C7D 0.027(2) 0.0179(18) 0.032(2) -0.0023(15) 0.0051(16) 0.0008(16)
C8A 0.096(5) 0.064(4) 0.056(4) 0.013(3) 0.042(4) 0.042(4)
C8B 0.059(3) 0.041(3) 0.036(2) -0.006(2) 0.015(2) 0.004(2)
C8C 0.036(3) 0.030(3) 0.095(4) -0.012(3) 0.004(3) -0.002(2)
C8D 0.031(2) 0.021(2) 0.038(2) -0.0067(17) 0.0068(17) -0.0028(17)
C9A 0.156(8) 0.105(6) 0.047(4) 0.015(4) 0.050(5) 0.049(6)
C9B 0.056(3) 0.048(3) 0.026(2) -0.004(2) 0.011(2) -0.004(2)
C9C 0.025(2) 0.040(3) 0.090(4) -0.025(3) 0.000(2) -0.002(2)
C9D 0.029(2) 0.031(2) 0.043(2) -0.0128(19) -0.0042(18) 0.0001(18)
C10A 0.133(8) 0.172(9) 0.038(3) 0.004(5) 0.009(4) 0.002(7)
C10B 0.053(3) 0.050(3) 0.029(2) 0.004(2) -0.001(2) 0.000(2)
C10C 0.025(2) 0.033(2) 0.068(3) -0.016(2) -0.005(2) 0.0051(19)
C10D 0.037(3) 0.029(2) 0.053(3) -0.005(2) -0.014(2) 0.0060(19)
C11A 0.088(5) 0.170(9) 0.041(3) 0.006(4) 0.019(3) 0.025(5)
C11B 0.040(3) 0.033(2) 0.034(2) 0.0004(18) 0.0014(19) 0.0009(19)
C11C 0.033(2) 0.023(2) 0.051(3) -0.0103(18) -0.0032(19) 0.0036(18)
C11D 0.041(3) 0.0162(19) 0.035(2) -0.0034(16) -0.0048(18) 0.0029(17)
Si1 0.0246(6) 0.0198(5) 0.0389(6) 0.0022(4) 0.0002(5) -0.0010(4)
O1 0.0311(16) 0.0175(13) 0.0367(15) 0.0037(11) -0.0022(12) 0.0044(11)
F1 0.0573(19) 0.0328(15) 0.0662(19) -0.0044(13) -0.0019(14) 0.0082(13)
F2 0.0390(18) 0.0521(19) 0.113(3) -0.0096(18) 0.0015(17) -0.0053(14)
O2 0.052(2) 0.0355(18) 0.0491(19) 0.0063(15) 0.0017(16) 0.0029(15)
C12 0.079(4) 0.062(4) 0.053(3) 0.001(3) 0.003(3) -0.001(3)
Si2 0.0246(6) 0.0127(5) 0.0328(6) 0.0021(4) -0.0028(4) 0.0026(4)
O3 0.058(2) 0.0243(16) 0.052(2) 0.0041(14) -0.0141(16) 0.0053(14)
F3A 0.052(2) 0.0234(18) 0.089(3) 0.0020(19) 0.020(2) 0.0013(15)
F4A 0.048(2) 0.053(2) 0.102(3) 0.014(2) -0.002(2) -0.0005(19)
O4A 0.067(3) 0.071(3) 0.051(3) 0.006(2) -0.012(2) -0.002(3)
C13A 0.055(10) 0.073(5) 0.044(5) 0.000(4) 0.003(5) -0.005(6)
F3B 0.064(8) 0.057(8) 0.099(9) 0.023(8) 0.011(8) 0.001(7)
F4B 0.040(6) 0.059(7) 0.050(7) 0.004(6) 0.008(6) -0.007(6)
O4B 0.058(8) 0.073(9) 0.045(7) 0.007(7) 0.002(7) -0.017(7)
C13B 0.055(15) 0.073(10) 0.038(9) -0.002(9) 0.005(10) -0.003(12)
N2 0.110(6) 0.062(4) 0.067(4) -0.010(3) 0.044(4) -0.032(4)
O5 0.225(9) 0.125(6) 0.171(8) -0.088(6) 0.137(8) -0.115(7)
O6 0.218(10) 0.084(5) 0.188(9) 0.016(5) -0.111(8) 0.012(6)
C14 0.148(10) 0.061(5) 0.083(6) -0.021(5) 0.018(6) -0.004(6)

loop_
_atom_type_symbol
_atom_type_description
_atom_type_scat_dispersion_real
_atom_type_scat_dispersion_imag
_atom_type_scat_source
C C 0.0033 0.0016 'International Tables Vol C Tables 4.2.6.8 and 6.1.1.4'
H H 0.0000 0.0000 'International Tables Vol C Tables 4.2.6.8 and 6.1.1.4'
Cu Cu 0.3201 1.2651 'International Tables Vol C Tables 4.2.6.8 and 6.1.1.4'
N N 0.0061 0.0033 'International Tables Vol C Tables 4.2.6.8 and 6.1.1.4'
O O 0.0106 0.0060 'International Tables Vol C Tables 4.2.6.8 and 6.1.1.4'
Si Si 0.0817 0.0704 'International Tables Vol C Tables 4.2.6.8 and 6.1.1.4'
F F 0.0171 0.0103 'International Tables Vol C Tables 4.2.6.8 and 6.1.1.4'

loop_
_geom_angle_atom_site_label_1
_geom_angle_atom_site_label_2
_geom_angle_atom_site_label_3
_geom_angle
_geom_angle_site_symmetry_1
_geom_angle_site_symmetry_3
_geom_angle_publ_flag
N3B Cu N3A 176.92(13) . . ?
N3B Cu N3D 90.74(13) . . ?
N3A Cu N3D 88.15(12) . . ?
N3B Cu N3C 88.97(13) . . ?
N3A Cu N3C 92.10(12) . . ?
N3D Cu N3C 179.20(13) . . ?
C2A N1A C5A 108.1(3) . . ?
C2A N1A H1A 123(3) . . ?
C5A N1A H1A 128(3) . . ?
C2B N1B C5B 108.1(3) . . ?
C2B N1B H1B 124(3) . . ?
C5B N1B H1B 128(3) . . ?
C2C N1C C5C 108.2(3) . . ?
C2C N1C H1C 120(3) . . ?
C5C N1C H1C 132(3) . . ?
C2D N1D C5D 108.5(3) . . ?
C2D N1D H1D 125(3) . . ?
C5D N1D H1D 126(3) . . ?
C2A N3A C4A 105.8(3) . . ?
C2A N3A Cu 130.3(3) . . ?
C4A N3A Cu 123.9(3) . . ?
C2B N3B C4B 105.5(3) . . ?
C2B N3B Cu 127.0(3) . . ?
C4B N3B Cu 127.4(3) . . ?
C2C N3C C4C 104.8(3) . . ?
C2C N3C Cu 123.0(3) . . ?
C4C N3C Cu 132.0(2) . . ?
C2D N3D C4D 105.6(3) . . ?
C2D N3D Cu 123.4(3) . . ?
C4D N3D Cu 130.9(2) . . ?
N3A C2A N1A 111.3(4) . . ?
N3A C2A H2A 124.4 . . ?
N1A C2A H2A 124.4 . . ?
N3B C2B N1B 111.5(3) . . ?
N3B C2B H2B 124.3 . . ?
N1B C2B H2B 124.3 . . ?
N3C C2C N1C 111.6(3) . . ?
N3C C2C H2C 124.2 . . ?
N1C C2C H2C 124.2 . . ?
N3D C2D N1D 111.1(3) . . ?
N3D C2D H2D 124.4 . . ?
N1D C2D H2D 124.4 . . ?
C5A C4A N3A 109.6(4) . . ?
C5A C4A H4A 125.2 . . ?
N3A C4A H4A 125.2 . . ?
C5B C4B N3B 109.8(3) . . ?
C5B C4B H4B 125.1 . . ?
N3B C4B H4B 125.1 . . ?
C5C C4C N3C 110.1(3) . . ?
C5C C4C H4C 125.0 . . ?
N3C C4C H4C 125.0 . . ?
C5D C4D N3D 109.7(3) . . ?
C5D C4D H4D 125.2 . . ?
N3D C4D H4D 125.2 . . ?
C4A C5A N1A 105.2(3) . . ?
C4A C5A C6A 131.5(4) . . ?
N1A C5A C6A 123.3(4) . . ?
C4B C5B N1B 105.2(3) . . ?
C4B C5B C6B 132.4(4) . . ?
N1B C5B C6B 122.4(4) . . ?
C4C C5C N1C 105.2(3) . . ?
C4C C5C C6C 132.1(4) . . ?
N1C C5C C6C 122.7(3) . . ?
C4D C5D N1D 105.1(3) . . ?
C4D C5D C6D 131.6(3) . . ?
N1D C5D C6D 123.2(3) . . ?
C7A C6A C11A 116.7(5) . . ?
C7A C6A C5A 123.7(5) . . ?
C11A C6A C5A 119.4(4) . . ?
C11B C6B C7B 119.2(4) . . ?
C11B C6B C5B 120.3(4) . . ?
C7B C6B C5B 120.5(4) . . ?
C11C C6C C7C 117.5(4) . . ?
C11C C6C C5C 121.3(4) . . ?
C7C C6C C5C 120.9(4) . . ?
C11D C6D C7D 118.5(4) . . ?
C11D C6D C5D 119.8(3) . . ?
C7D C6D C5D 121.7(3) . . ?
C6A C7A C8A 122.6(6) . . ?
C6A C7A H7A 118.7 . . ?
C8A C7A H7A 118.7 . . ?
C6B C7B C8B 120.7(4) . . ?
C6B C7B H7B 119.7 . . ?
C8B C7B H7B 119.7 . . ?
C8C C7C C6C 120.1(4) . . ?
C8C C7C H7C 119.9 . . ?
C6C C7C H7C 119.9 . . ?
C8D C7D C6D 120.4(4) . . ?
C8D C7D H7D 119.8 . . ?
C6D C7D H7D 119.8 . . ?
C9A C8A C7A 120.6(6) . . ?
C9A C8A H8A 119.7 . . ?
C7A C8A H8A 119.7 . . ?
C9B C8B C7B 119.3(5) . . ?
C9B C8B H8B 120.3 . . ?
C7B C8B H8B 120.3 . . ?
C9C C8C C7C 121.2(5) . . ?
C9C C8C H8C 119.4 . . ?
C7C C8C H8C 119.4 . . ?
C9D C8D C7D 120.2(4) . . ?
C9D C8D H8D 119.9 . . ?
C7D C8D H8D 119.9 . . ?
C8A C9A C10A 120.0(6) . . ?
C8A C9A H9A 120.0 . . ?
C10A C9A H9A 120.0 . . ?
C10B C9B C8B 120.3(4) . . ?
C10B C9B H9B 119.8 . . ?
C8B C9B H9B 119.8 . . ?
C8C C9C C10C 118.7(4) . . ?
C8C C9C H9C 120.6 . . ?
C10C C9C H9C 120.6 . . ?
C10D C9D C8D 119.8(4) . . ?
C10D C9D H9D 120.1 . . ?
C8D C9D H9D 120.1 . . ?
C9A C10A C11A 119.1(8) . . ?
C9A C10A H10A 120.4 . . ?
C11A C10A H10A 120.4 . . ?
C9B C10B C11B 120.4(4) . . ?
C9B C10B H10B 119.8 . . ?
C11B C10B H10B 119.8 . . ?
C9C C10C C11C 120.6(4) . . ?
C9C C10C H10C 119.7 . . ?
C11C C10C H10C 119.7 . . ?
C9D C10D C11D 120.6(4) . . ?
C9D C10D H10D 119.7 . . ?
C11D C10D H10D 119.7 . . ?
C10A C11A C6A 120.8(7) . . ?
C10A C11A H11A 119.6 . . ?
C6A C11A H11A 119.6 . . ?
C6B C11B C10B 120.1(4) . . ?
C6B C11B H11B 120.0 . . ?
C10B C11B H11B 120.0 . . ?
C6C C11C C10C 121.8(4) . . ?
C6C C11C H11C 119.1 . . ?
C10C C11C H11C 119.1 . . ?
C10D C11D C6D 120.5(4) . . ?
C10D C11D H11D 119.7 . . ?
C6D C11D H11D 119.7 . . ?
O1 Si1 F2 111.78(19) . . ?
O1 Si1 F1 112.55(17) . . ?
F2 Si1 F1 112.2(2) . . ?
O1 Si1 O2 108.91(18) . . ?
F2 Si1 O2 108.3(2) . . ?
F1 Si1 O2 102.55(19) . . ?
C12 O2 Si1 117.8(3) . . ?
O2 C12 H12A 109.5 . . ?
O2 C12 H12B 109.5 . . ?
H12A C12 H12B 109.5 . . ?
O2 C12 H12C 109.5 . . ?
H12A C12 H12C 109.5 . . ?
H12B C12 H12C 109.5 . . ?
F4B Si2 O3 130.6(6) . . ?
O3 Si2 F3A 115.1(2) . . ?
F4B Si2 F3B 116.3(10) . . ?
O3 Si2 F3B 102.5(8) . . ?
O3 Si2 F4A 110.1(2) . . ?
F3A Si2 F4A 113.5(2) . . ?
O3 Si2 O4A 108.4(2) . . ?
F3A Si2 O4A 110.2(3) . . ?
F4A Si2 O4A 98.1(3) . . ?
F4B Si2 O4B 95.5(9) . . ?
O3 Si2 O4B 103.5(8) . . ?
F3B Si2 O4B 104.4(11) . . ?
C13A O4A Si2 114.5(6) . . ?
O4A C13A H13A 109.5 . . ?
O4A C13A H13B 109.5 . . ?
H13A C13A H13B 109.5 . . ?
O4A C13A H13C 109.5 . . ?
H13A C13A H13C 109.5 . . ?
H13B C13A H13C 109.5 . . ?
C13B O4B Si2 119(4) . . ?
O4B C13B H13D 109.5 . . ?
O4B C13B H13E 109.5 . . ?
H13D C13B H13E 109.5 . . ?
O4B C13B H13F 109.5 . . ?
H13D C13B H13F 109.5 . . ?
H13E C13B H13F 109.5 . . ?
O6 N2 O5 116.9(11) . . ?
O6 N2 C14 129.7(12) . . ?
O5 N2 C14 113.4(11) . . ?
N2 C14 H14A 109.5 . . ?
N2 C14 H14B 109.5 . . ?
H14A C14 H14B 109.5 . . ?
N2 C14 H14C 109.5 . . ?
H14A C14 H14C 109.5 . . ?
H14B C14 H14C 109.5 . . ?

loop_
_geom_bond_atom_site_label_1
_geom_bond_atom_site_label_2
_geom_bond_distance
_geom_bond_site_symmetry_2
_geom_bond_publ_flag
Cu N3B 1.996(3) . ?
Cu N3A 2.003(3) . ?
Cu N3D 2.015(3) . ?
Cu N3C 2.023(3) . ?
N1A C2A 1.346(5) . ?
N1A C5A 1.375(5) . ?
N1A H1A 0.860(19) . ?
N1B C2B 1.338(5) . ?
N1B C5B 1.378(5) . ?
N1B H1B 0.864(19) . ?
N1C C2C 1.335(5) . ?
N1C C5C 1.380(5) . ?
N1C H1C 0.856(19) . ?
N1D C2D 1.336(5) . ?
N1D C5D 1.382(5) . ?
N1D H1D 0.857(19) . ?
N3A C2A 1.308(5) . ?
N3A C4A 1.389(5) . ?
N3B C2B 1.314(5) . ?
N3B C4B 1.388(5) . ?
N3C C2C 1.326(5) . ?
N3C C4C 1.393(5) . ?
N3D C2D 1.322(5) . ?
N3D C4D 1.391(5) . ?
C2A H2A 0.9500 . ?
C2B H2B 0.9500 . ?
C2C H2C 0.9500 . ?
C2D H2D 0.9500 . ?
C4A C5A 1.365(6) . ?
C4A H4A 0.9500 . ?
C4B C5B 1.362(5) . ?
C4B H4B 0.9500 . ?
C4C C5C 1.361(5) . ?
C4C H4C 0.9500 . ?
C4D C5D 1.363(5) . ?
C4D H4D 0.9500 . ?
C5A C6A 1.471(6) . ?
C5B C6B 1.472(5) . ?
C5C C6C 1.468(5) . ?
C5D C6D 1.469(5) . ?
C6A C7A 1.354(7) . ?
C6A C11A 1.400(9) . ?
C6B C11B 1.387(6) . ?
C6B C7B 1.390(6) . ?
C6C C11C 1.374(6) . ?
C6C C7C 1.405(6) . ?
C6D C11D 1.398(5) . ?
C6D C7D 1.399(5) . ?
C7A C8A 1.374(8) . ?
C7A H7A 0.9500 . ?
C7B C8B 1.394(6) . ?
C7B H7B 0.9500 . ?
C7C C8C 1.389(7) . ?
C7C H7C 0.9500 . ?
C7D C8D 1.391(6) . ?
C7D H7D 0.9500 . ?
C8A C9A 1.340(10) . ?
C8A H8A 0.9500 . ?
C8B C9B 1.389(7) . ?
C8B H8B 0.9500 . ?
C8C C9C 1.370(7) . ?
C8C H8C 0.9500 . ?
C8D C9D 1.383(6) . ?
C8D H8D 0.9500 . ?
C9A C10A 1.373(11) . ?
C9A H9A 0.9500 . ?
C9B C10B 1.374(7) . ?
C9B H9B 0.9500 . ?
C9C C10C 1.376(7) . ?
C9C H9C 0.9500 . ?
C9D C10D 1.379(6) . ?
C9D H9D 0.9500 . ?
C10A C11A 1.399(9) . ?
C10A H10A 0.9500 . ?
C10B C11B 1.393(6) . ?
C10B H10B 0.9500 . ?
C10C C11C 1.379(6) . ?
C10C H10C 0.9500 . ?
C10D C11D 1.382(6) . ?
C10D H10D 0.9500 . ?
C11A H11A 0.9500 . ?
C11B H11B 0.9500 . ?
C11C H11C 0.9500 . ?
C11D H11D 0.9500 . ?
Si1 O1 1.421(3) . ?
Si1 F2 1.423(3) . ?
Si1 F1 1.435(3) . ?
Si1 O2 1.540(3) . ?
O2 C12 1.464(6) . ?
C12 H12A 0.9800 . ?
C12 H12B 0.9800 . ?
C12 H12C 0.9800 . ?
Si2 F4B 1.391(11) . ?
Si2 O3 1.412(3) . ?
Si2 F3A 1.417(4) . ?
Si2 F3B 1.457(14) . ?
Si2 F4A 1.468(4) . ?
Si2 O4A 1.574(5) . ?
Si2 O4B 1.591(10) . ?
O4A C13A 1.466(18) . ?
C13A H13A 0.9800 . ?
C13A H13B 0.9800 . ?
C13A H13C 0.9800 . ?
O4B C13B 1.47(2) . ?
C13B H13D 0.9800 . ?
C13B H13E 0.9800 . ?
C13B H13F 0.9800 . ?
N2 O6 1.082(11) . ?
N2 O5 1.179(11) . ?
N2 C14 1.401(11) . ?
C14 H14A 0.9800 . ?
C14 H14B 0.9800 . ?
C14 H14C 0.9800 . ?

loop_
_geom_hbond_atom_site_label_D
_geom_hbond_atom_site_label_H
_geom_hbond_atom_site_label_A
_geom_hbond_distance_DH
_geom_hbond_distance_HA
_geom_hbond_distance_DA
_geom_hbond_angle_DHA
_geom_hbond_site_symmetry_A
_geom_hbond_publ_flag
N1A H1A F4A^a 0.860(19) 1.94(3) 2.719(5) 150(4) 2_656 yes
N1A H1A F4B^b 0.860(19) 1.95(2) 2.810(13) 175(5) 2_656 yes
N1B H1B F2 0.864(19) 1.87(2) 2.686(5) 158(4) 2_756 yes
N1C H1C F3A^a 0.856(19) 1.98(2) 2.828(5) 168(4) 1_545 yes
N1C H1C F3B^b 0.856(19) 2.07(3) 2.907(16) 167(4) 1_545 yes
N1D H1D F1 0.857(19) 1.98(2) 2.828(4) 169(4) 1_565 yes
